data_4322064
loop_
_publ_author_name
'Eric L. Hegg'
'Stephen H. Mortimore'
'Chin Li Cheung'
'Jennifer E. Huyett'
'Douglas R. Powell'
'Judith N. Burstyn'

_publ_contact_author
; 
    Prof. Judith N. Burstyn 
    Department of Chemistry 
    University of Wisconsin 
    Madison, WI  53706-1396  USA 
;
_publ_contact_author_email burstyn@chem.wisc.edu
_publ_contact_author_fax 1(608)2620381
_publ_contact_author_phone 1(608)2620328
_publ_section_title
;
 Structure-Reactivity Studies in Copper(II)-Catalyzed Phosphodiester
 Hydrolysis
;
_journal_name_full 'Inorganic Chemistry'
_journal_page_first 2961
_journal_page_last 2968
_journal_paper_doi 10.1021/ic981087g
_journal_volume 38
_journal_year 1999
_chemical_formula_sum 'C8 H19 Br2 Cu N3'
_chemical_formula_weight 380.62
_chemical_name_systematic
; 
 ? 
;
_space_group_IT_number 62
_symmetry_cell_setting orthorhombic
_symmetry_space_group_name_Hall '-P 2ac 2n'
_symmetry_space_group_name_H-M 'P n m a'
_atom_sites_solution_hydrogens geom
_atom_sites_solution_primary direct
_atom_sites_solution_secondary difmap
_audit_creation_method SHELXL
_cell_angle_alpha 90.00
_cell_angle_beta 90.00
_cell_angle_gamma 90.00
_cell_formula_units_Z 4
_cell_length_a 13.7621(10)
_cell_length_b 8.7492(13)
_cell_length_c 10.0073(10)
_cell_measurement_reflns_used 37
_cell_measurement_temperature 113(2)
_cell_measurement_theta_max 27.5
_cell_measurement_theta_min 10.0
_cell_volume 1205.0(2)
_computing_structure_refinement 'SHELXL-93 (Sheldrick, 1993)'
_computing_structure_solution 'SHELXS-86 (Sheldrick, 1990)'
_diffrn_ambient_temperature 113(2)
_diffrn_measurement_device 'Siemens P4'
_diffrn_measurement_method '\w scans'
_diffrn_radiation_monochromator graphite
_diffrn_radiation_source 'sealed tube'
_diffrn_radiation_type CuK\a
_diffrn_radiation_wavelength 1.54178
_diffrn_reflns_av_R_equivalents 0.0826
_diffrn_reflns_av_sigmaI/netI 0.0854
_diffrn_reflns_limit_h_max 14
_diffrn_reflns_limit_h_min -14
_diffrn_reflns_limit_k_max 9
_diffrn_reflns_limit_k_min -9
_diffrn_reflns_limit_l_max 10
_diffrn_reflns_limit_l_min -10
_diffrn_reflns_number 1752
_diffrn_reflns_theta_max 56.98
_diffrn_reflns_theta_min 5.47
_diffrn_standards_decay_% 2.03
_diffrn_standards_interval_count 100
_diffrn_standards_number 3
_exptl_absorpt_coefficient_mu 10.065
_exptl_absorpt_correction_T_max 0.942
_exptl_absorpt_correction_T_min 0.414
_exptl_absorpt_correction_type empirical
_exptl_crystal_colour green
_exptl_crystal_density_diffrn 2.098
_exptl_crystal_description prism
_exptl_crystal_F_000 748
_exptl_crystal_size_max 0.40
_exptl_crystal_size_mid 0.20
_exptl_crystal_size_min 0.20
_refine_diff_density_max 1.048
_refine_diff_density_min -1.217
_refine_diff_density_rms 0.180
_refine_ls_extinction_coef 0.0020(2)
_refine_ls_extinction_expression Fc^*^=kFc[1+0.001xFc^2^\l^3^/sin(2\q)]^-1/4^
_refine_ls_extinction_method SHELXL
_refine_ls_goodness_of_fit_all 1.178
_refine_ls_goodness_of_fit_obs 1.194
_refine_ls_hydrogen_treatment riding
_refine_ls_matrix_type full
_refine_ls_number_parameters 80
_refine_ls_number_reflns 876
_refine_ls_number_restraints 39
_refine_ls_restrained_S_all 1.166
_refine_ls_restrained_S_obs 1.181
_refine_ls_R_factor_all 0.0514
_refine_ls_R_factor_obs 0.0449
_refine_ls_shift/esd_max 0.000
_refine_ls_shift/esd_mean 0.000
_refine_ls_structure_factor_coef Fsqd
_refine_ls_weighting_details 'w=1/[\s^2^(Fo^2^)+(0.0344P)^2^+3.0969P] where P=(Fo^2^+2Fc^2^)/3'
_refine_ls_weighting_scheme calc
_refine_ls_wR_factor_all 0.1048
_refine_ls_wR_factor_obs 0.1022
_reflns_number_observed 816
_reflns_number_total 876
_reflns_observed_criterion >2sigma(I)
_cod_data_source_file ic981087g_1.cif
_cod_data_source_block compound_[11]
_cod_depositor_comments
;
The following automatic conversions were performed:

'_refine_ls_weighting_scheme' value 'calc
w=1/[\s^2^(Fo^2^)+(0.0344P)^2^+3.0969P] where P=(Fo^2^+2Fc^2^)/3' was
changed to 'calc'. New tag '_refine_ls_weighting_details' was
created. The value of the new tag was set to
'w=1/[\s^2^(Fo^2^)+(0.0344P)^2^+3.0969P] where P=(Fo^2^+2Fc^2^)/3'.

Automatic conversion script
Id: cif_fix_values 3143 2015-03-26 13:38:13Z robertas 
;
_cod_database_code 4322064

loop_
_symmetry_equiv_pos_as_xyz
'x, y, z'
'-x+1/2, -y, z+1/2'
'-x, y+1/2, -z'
'x+1/2, -y+1/2, -z+1/2'
'-x, -y, -z'
'x-1/2, y, -z-1/2'
'x, -y-1/2, z'
'-x-1/2, y-1/2, z-1/2'

loop_
_atom_site_aniso_label
_atom_site_aniso_U_11
_atom_site_aniso_U_22
_atom_site_aniso_U_33
_atom_site_aniso_U_23
_atom_site_aniso_U_13
_atom_site_aniso_U_12
Br1 0.0140(6) 0.0365(6) 0.0176(7) 0.000 -0.0023(3) 0.000
Br2 0.0212(6) 0.0221(5) 0.0129(7) 0.000 -0.0015(3) 0.000
Cu1 0.0128(7) 0.0407(7) 0.0117(9) 0.000 -0.0015(4) 0.000
N1 0.013(3) 0.027(3) 0.010(4) 0.003(3) -0.001(3) -0.002(3)
N2 0.016(2) 0.011(2) 0.021(3) 0.006(2) -0.004(2) -0.002(2)
C1 0.013(3) 0.024(3) 0.019(4) 0.004(3) 0.000(3) -0.007(3)
C2 0.032(3) 0.016(2) 0.026(3) 0.006(2) 0.008(2) -0.004(2)
C3 0.021(3) 0.014(2) 0.016(3) 0.000(2) 0.001(2) -0.004(2)
C4 0.018(2) 0.020(3) 0.019(3) -0.005(2) -0.004(3) 0.001(2)
C5 0.021(4) 0.017(3) 0.013(5) 0.000 0.001(4) 0.000

loop_
_atom_site_label
_atom_site_type_symbol
_atom_site_fract_x
_atom_site_fract_y
_atom_site_fract_z
_atom_site_U_iso_or_equiv
_atom_site_thermal_displace_type
_atom_site_occupancy
_atom_site_calc_flag
_atom_site_refinement_flags
_atom_site_disorder_group
Br1 Br -0.09078(5) 0.2500 0.56035(9) 0.0227(4) Uani 1 d S .
Br2 Br 0.07741(5) 0.2500 0.29860(8) 0.0187(4) Uani 1 d S .
Cu1 Cu 0.08564(7) 0.2500 0.54717(13) 0.0217(4) Uani 1 d S .
N1 N 0.2293(5) 0.1915(6) 0.5235(8) 0.017(2) Uani 0.50 d PDU .
H1N H 0.2397(5) 0.1886(6) 0.4317(8) 0.020 Uiso 0.50 d PR .
N2 N 0.0980(2) 0.4320(4) 0.6862(4) 0.0161(10) Uani 1 d D .
H2N H 0.0621(2) 0.5122(4) 0.6504(4) 0.019 Uiso 1 d R .
C1 C 0.3015(5) 0.3037(7) 0.5770(10) 0.019(2) Uani 0.50 d PDU .
H1A H 0.3612(5) 0.3014(7) 0.5218(10) 0.022 Uiso 0.50 d PR .
H1B H 0.3192(5) 0.2760(7) 0.6698(10) 0.022 Uiso 0.50 d PR .
C2 C 0.2573(4) 0.4636(5) 0.5742(5) 0.0247(13) Uani 1 d DU .
H2A H 0.2161(4) 0.4751(5) 0.4974(5) 0.030 Uiso 0.50 d PR .
H2B H 0.3081(4) 0.5386(5) 0.5686(5) 0.030 Uiso 0.50 d PR .
H2C H 0.2420(4) 0.5404(5) 0.5089(5) 0.030 Uiso 0.50 d PR .
H2D H 0.3255(4) 0.4686(5) 0.5934(5) 0.030 Uiso 0.50 d PR .
C3 C 0.1991(3) 0.4913(5) 0.7010(4) 0.0172(12) Uani 1 d D .
H3A H 0.2313(3) 0.4396(5) 0.7771(4) 0.021 Uiso 1 d R .
H3B H 0.1971(3) 0.6022(5) 0.7204(4) 0.021 Uiso 1 d R .
C4 C 0.0525(3) 0.3975(5) 0.8184(5) 0.0190(12) Uani 1 d D .
H4A H -0.0187(3) 0.3904(5) 0.8066(5) 0.023 Uiso 1 d R .
H4B H 0.0658(3) 0.4834(5) 0.8802(5) 0.023 Uiso 1 d R .
C5 C 0.0889(5) 0.2500 0.8818(8) 0.017(2) Uani 1 d SD .
H5A H 0.0698(5) 0.2500 0.9772(8) 0.021 Uiso 1 d SR .
H5B H 0.1608(5) 0.2500 0.8784(8) 0.021 Uiso 1 d SR .

loop_
_atom_type_symbol
_atom_type_description
_atom_type_scat_dispersion_real
_atom_type_scat_dispersion_imag
_atom_type_scat_source
C C 0.0181 0.0091 'International Tables Vol C Tables 4.2.6.8 and 6.1.1.4'
H H 0.0000 0.0000 'International Tables Vol C Tables 4.2.6.8 and 6.1.1.4'
N N 0.0311 0.0180 'International Tables Vol C Tables 4.2.6.8 and 6.1.1.4'
Cu Cu -1.9646 0.5888 'International Tables Vol C Tables 4.2.6.8 and 6.1.1.4'
Br Br -0.6763 1.2805 'International Tables Vol C Tables 4.2.6.8 and 6.1.1.4'

loop_
_geom_angle_atom_site_label_1
_geom_angle_atom_site_label_2
_geom_angle_atom_site_label_3
_geom_angle
_geom_angle_site_symmetry_1
_geom_angle_site_symmetry_3
_geom_angle_publ_flag
N1 Cu1 N1 28.8(3) 7_565 . ?
N1 Cu1 N2 79.1(2) 7_565 . ?
N1 Cu1 N2 100.7(2) . . ?
N1 Cu1 N2 100.7(2) 7_565 7_565 ?
N1 Cu1 N2 79.1(2) . 7_565 ?
N2 Cu1 N2 97.3(2) . 7_565 ?
N1 Cu1 Br1 165.13(15) 7_565 . ?
N1 Cu1 Br1 165.13(15) . . ?
N2 Cu1 Br1 92.56(9) . . ?
N2 Cu1 Br1 92.56(9) 7_565 . ?
N1 Cu1 Br2 85.9(2) 7_565 . ?
N1 Cu1 Br2 85.9(2) . . ?
N2 Cu1 Br2 131.21(11) . . ?
N2 Cu1 Br2 131.20(11) 7_565 . ?
Br1 Cu1 Br2 90.50(5) . . ?
C1 N1 C2 107.6(5) . 7_565 ?
C1 N1 Cu1 115.8(5) . . ?
C2 N1 Cu1 115.7(4) 7_565 . ?
C3 N2 C4 111.9(4) . . ?
C3 N2 Cu1 113.6(3) . . ?
C4 N2 Cu1 113.3(3) . . ?
N1 C1 C2 109.3(6) . . ?
N1 C2 C3 106.9(5) 7_565 . ?
N1 C2 C1 43.8(3) 7_565 . ?
C3 C2 C1 109.9(5) . . ?
N2 C3 C2 110.6(4) . . ?
N2 C4 C5 113.7(5) . . ?
C4 C5 C4 115.9(6) . 7_565 ?

loop_
_geom_bond_atom_site_label_1
_geom_bond_atom_site_label_2
_geom_bond_distance
_geom_bond_site_symmetry_2
_geom_bond_publ_flag
Br1 Cu1 2.4314(14) . ?
Br2 Cu1 2.490(2) . ?
Cu1 N1 2.056(7) 7_565 ?
Cu1 N1 2.056(7) . ?
Cu1 N2 2.122(4) . ?
Cu1 N2 2.122(4) 7_565 ?
N1 C1 1.495(4) . ?
N1 C2 1.500(4) 7_565 ?
N2 C3 1.493(4) . ?
N2 C4 1.494(4) . ?
C1 C2 1.526(5) . ?
C2 N1 1.500(4) 7_565 ?
C2 C3 1.520(5) . ?
C4 C5 1.523(5) . ?
C5 C4 1.523(5) 7_565 ?

loop_
_geom_torsion_atom_site_label_1
_geom_torsion_atom_site_label_2
_geom_torsion_atom_site_label_3
_geom_torsion_atom_site_label_4
_geom_torsion
_geom_torsion_site_symmetry_1
_geom_torsion_site_symmetry_2
_geom_torsion_site_symmetry_3
_geom_torsion_site_symmetry_4
_geom_torsion_publ_flag
N1 Cu1 N1 C1 28.8(6) 7_565 . . . ?
N2 Cu1 N1 C1 -13.4(6) . . . . ?
N2 Cu1 N1 C1 -108.9(6) 7_565 . . . ?
Br1 Cu1 N1 C1 -165.8(7) . . . . ?
Br2 Cu1 N1 C1 117.8(6) . . . . ?
N1 Cu1 N1 C2 156.0(4) 7_565 . . 7_565 ?
N2 Cu1 N1 C2 113.8(5) . . . 7_565 ?
N2 Cu1 N1 C2 18.3(5) 7_565 . . 7_565 ?
Br1 Cu1 N1 C2 -38.6(13) . . . 7_565 ?
Br2 Cu1 N1 C2 -115.0(5) . . . 7_565 ?
N1 Cu1 N2 C3 -5.1(4) 7_565 . . . ?
N1 Cu1 N2 C3 14.2(4) . . . . ?
N2 Cu1 N2 C3 94.4(3) 7_565 . . . ?
Br1 Cu1 N2 C3 -172.7(3) . . . . ?
Br2 Cu1 N2 C3 -79.8(3) . . . . ?
N1 Cu1 N2 C4 -134.2(3) 7_565 . . . ?
N1 Cu1 N2 C4 -115.0(3) . . . . ?
N2 Cu1 N2 C4 -34.7(3) 7_565 . . . ?
Br1 Cu1 N2 C4 58.2(3) . . . . ?
Br2 Cu1 N2 C4 151.1(2) . . . . ?
C2 N1 C1 C2 -158.8(7) 7_565 . . . ?
Cu1 N1 C1 C2 -27.7(9) . . . . ?
N1 C1 C2 N1 -7.8(3) . . . 7_565 ?
N1 C1 C2 C3 86.2(8) . . . . ?
C4 N2 C3 C2 156.5(4) . . . . ?
Cu1 N2 C3 C2 26.6(5) . . . . ?
N1 C2 C3 N2 -39.5(5) 7_565 . . . ?
C1 C2 C3 N2 -85.7(5) . . . . ?
C3 N2 C4 C5 -76.1(5) . . . . ?
Cu1 N2 C4 C5 53.9(4) . . . . ?
N2 C4 C5 C4 -73.4(7) . . . 7_565 ?
